data_4104569
loop_
_publ_author_name
'Jing-Cao Dai'
'Shalabh Gupta'
'Olivier Gourdon'
'Hyun-Jeong Kim'
'John D. Corbett'

_publ_contact_author_address ' Iowa State University '
_publ_contact_author_email jcorbett@iastate.edu
_publ_contact_author_name 'John D. Corbett'
_publ_contact_author_phone 515-294-3086
_publ_section_title
;
 BaHg2Tl2. An Unusual Polar Intermetallic Phase with Strong
 Differentiation between the Neighboring Elements Mercury and Thallium
;
_journal_name_full 'Journal of the American Chemical Society'
_journal_page_first 8677
_journal_page_last 8682
_journal_paper_doi 10.1021/ja901865d
_journal_volume 131
_journal_year 2009
_chemical_formula_sum 'Ba Hg2 Tl2'
_chemical_formula_weight 947.26
_chemical_name_systematic
; 
 ? 
;
_space_group_IT_number 136
_symmetry_cell_setting tetragonal
_symmetry_space_group_name_Hall '-P 4n 2n'
_symmetry_space_group_name_H-M 'P 42/m n m'
_atom_sites_solution_hydrogens none
_atom_sites_solution_primary direct
_atom_sites_solution_secondary difmap
_audit_creation_method SHELXL-97
_cell_angle_alpha 90.00
_cell_angle_beta 90.00
_cell_angle_gamma 90.00
_cell_formula_units_Z 4
_cell_length_a 10.6060(15)
_cell_length_b 10.6060(15)
_cell_length_c 5.1590(10)
_cell_measurement_temperature 293(2)
_cell_volume 580.32(16)
_computing_cell_refinement 'Bruker XSCANS'
_computing_data_collection 'Bruker XSCANS'
_computing_data_reduction 'Bruker SHELXTL'
_computing_molecular_graphics 'Bruker SHELXTL'
_computing_publication_material 'Bruker SHELXTL'
_computing_structure_refinement 'SHELXL-97 (Sheldrick, 1997)'
_computing_structure_solution 'SHELXS-97 (Sheldrick, 1990)'
_diffrn_ambient_temperature 293(2)
_diffrn_measured_fraction_theta_full 0.993
_diffrn_measured_fraction_theta_max 0.993
_diffrn_measurement_device_type 'Bruker P4'
_diffrn_measurement_method '\w scans'
_diffrn_radiation_monochromator graphite
_diffrn_radiation_source 'fine-focus sealed tube'
_diffrn_radiation_type MoK\a
_diffrn_radiation_wavelength 0.71073
_diffrn_reflns_av_R_equivalents 0.1355
_diffrn_reflns_av_sigmaI/netI 0.0653
_diffrn_reflns_limit_h_max 14
_diffrn_reflns_limit_h_min -14
_diffrn_reflns_limit_k_max 13
_diffrn_reflns_limit_k_min -13
_diffrn_reflns_limit_l_max 6
_diffrn_reflns_limit_l_min -6
_diffrn_reflns_number 4506
_diffrn_reflns_theta_full 28.29
_diffrn_reflns_theta_max 28.29
_diffrn_reflns_theta_min 2.72
_exptl_absorpt_coefficient_mu 114.592
_exptl_absorpt_correction_type empirical
_exptl_absorpt_process_details sadabs
_exptl_crystal_colour 'silvery with slight aureate-like'
_exptl_crystal_density_diffrn 10.842
_exptl_crystal_description 'irregular block'
_exptl_crystal_F_000 1512
_exptl_crystal_size_max 0.206
_exptl_crystal_size_mid 0.181
_exptl_crystal_size_min 0.153
_refine_diff_density_max 3.264
_refine_diff_density_min -3.245
_refine_diff_density_rms 0.777
_refine_ls_extinction_coef 0.00044(7)
_refine_ls_extinction_expression Fc^*^=kFc[1+0.001xFc^2^\l^3^/sin(2\q)]^-1/4^
_refine_ls_extinction_method SHELXL
_refine_ls_goodness_of_fit_ref 1.005
_refine_ls_hydrogen_treatment none
_refine_ls_matrix_type full
_refine_ls_number_parameters 20
_refine_ls_number_reflns 425
_refine_ls_number_restraints 0
_refine_ls_restrained_S_all 1.005
_refine_ls_R_factor_all 0.0580
_refine_ls_R_factor_gt 0.0414
_refine_ls_shift/su_max 0.000
_refine_ls_shift/su_mean 0.000
_refine_ls_structure_factor_coef Fsqd
_refine_ls_weighting_details 'calc w=1/[\s^2^(Fo^2^)+(0.0325P)^2^+0.0000P] where P=(Fo^2^+2Fc^2^)/3'
_refine_ls_weighting_scheme calc
_refine_ls_wR_factor_gt 0.0772
_refine_ls_wR_factor_ref 0.0799
_reflns_number_gt 321
_reflns_number_total 425
_reflns_threshold_expression >2sigma(I)
_cod_data_source_file ja901865d_si_002.cif
_cod_data_source_block p4mnm
_cod_database_code 4104569

loop_
_symmetry_equiv_pos_as_xyz
'x, y, z'
'-x, -y, z'
'-y+1/2, x+1/2, z+1/2'
'y+1/2, -x+1/2, z+1/2'
'-x+1/2, y+1/2, -z+1/2'
'x+1/2, -y+1/2, -z+1/2'
'y, x, -z'
'-y, -x, -z'
'-x, -y, -z'
'x, y, -z'
'y-1/2, -x-1/2, -z-1/2'
'-y-1/2, x-1/2, -z-1/2'
'x-1/2, -y-1/2, z-1/2'
'-x-1/2, y-1/2, z-1/2'
'-y, -x, z'
'y, x, z'

loop_
_atom_site_label
_atom_site_type_symbol
_atom_site_fract_x
_atom_site_fract_y
_atom_site_fract_z
_atom_site_U_iso_or_equiv
_atom_site_adp_type
_atom_site_occupancy
_atom_site_symmetry_multiplicity
_atom_site_calc_flag
_atom_site_refinement_flags
Tl1 Tl 0.47112(11) 0.14052(9) 0.0000 0.0209(3) Uani 1 2 d S
Hg2 Hg 0.59567(9) 0.40433(9) 0.0000 0.0185(4) Uani 1 4 d S
Hg3 Hg 0.18583(9) 0.18583(9) 0.0000 0.0230(4) Uani 1 4 d S
Ba4 Ba 0.84950(13) 0.15050(13) 0.0000 0.0143(5) Uani 1 4 d S

loop_
_atom_site_aniso_label
_atom_site_aniso_U_11
_atom_site_aniso_U_22
_atom_site_aniso_U_33
_atom_site_aniso_U_23
_atom_site_aniso_U_13
_atom_site_aniso_U_12
Tl1 0.0278(6) 0.0130(6) 0.0220(5) 0.000 0.000 0.0054(4)
Hg2 0.0199(5) 0.0199(5) 0.0158(6) 0.000 0.000 0.0039(6)
Hg3 0.0269(6) 0.0269(6) 0.0152(7) 0.000 0.000 -0.0144(7)
Ba4 0.0152(7) 0.0152(7) 0.0125(9) 0.000 0.000 0.0043(8)

loop_
_atom_type_symbol
_atom_type_description
_atom_type_scat_dispersion_real
_atom_type_scat_dispersion_imag
_atom_type_scat_source
Ba Ba -0.3244 2.2819 'International Tables Vol C Tables 4.2.6.8 and 6.1.1.4'
Hg Hg -2.3894 9.2266 'International Tables Vol C Tables 4.2.6.8 and 6.1.1.4'
Tl Tl -2.8358 9.6688 'International Tables Vol C Tables 4.2.6.8 and 6.1.1.4'

loop_
_geom_angle_atom_site_label_1
_geom_angle_atom_site_label_2
_geom_angle_atom_site_label_3
_geom_angle
_geom_angle_site_symmetry_1
_geom_angle_site_symmetry_3
Tl1 Tl1 Hg3 110.64(6) 9_655 .
Tl1 Tl1 Hg2 143.11(6) 9_655 .
Hg3 Tl1 Hg2 106.25(4) . .
Tl1 Tl1 Tl1 63.068(11) 9_655 3_544
Hg3 Tl1 Tl1 74.68(4) . 3_544
Hg2 Tl1 Tl1 129.36(2) . 3_544
Tl1 Tl1 Tl1 63.068(11) 9_655 3_545
Hg3 Tl1 Tl1 74.68(4) . 3_545
Hg2 Tl1 Tl1 129.36(2) . 3_545
Tl1 Tl1 Tl1 100.33(4) 3_544 3_545
Tl1 Tl1 Tl1 63.068(11) 9_655 11_666
Hg3 Tl1 Tl1 125.70(2) . 11_666
Hg2 Tl1 Tl1 95.19(4) . 11_666
Tl1 Tl1 Tl1 126.14(2) 3_544 11_666
Tl1 Tl1 Tl1 53.86(2) 3_545 11_666
Tl1 Tl1 Tl1 63.068(11) 9_655 11_665
Hg3 Tl1 Tl1 125.70(2) . 11_665
Hg2 Tl1 Tl1 95.19(4) . 11_665
Tl1 Tl1 Tl1 53.86(2) 3_544 11_665
Tl1 Tl1 Tl1 126.14(2) 3_545 11_665
Tl1 Tl1 Tl1 100.33(4) 11_666 11_665
Tl1 Tl1 Ba4 131.93(3) 9_655 3_545
Hg3 Tl1 Ba4 63.52(3) . 3_545
Hg2 Tl1 Ba4 66.45(4) . 3_545
Tl1 Tl1 Ba4 138.20(5) 3_544 3_545
Tl1 Tl1 Ba4 69.90(4) 3_545 3_545
Tl1 Tl1 Ba4 81.95(2) 11_666 3_545
Tl1 Tl1 Ba4 161.63(5) 11_665 3_545
Tl1 Tl1 Ba4 131.93(3) 9_655 3_544
Hg3 Tl1 Ba4 63.52(3) . 3_544
Hg2 Tl1 Ba4 66.45(4) . 3_544
Tl1 Tl1 Ba4 69.90(4) 3_544 3_544
Tl1 Tl1 Ba4 138.20(5) 3_545 3_544
Tl1 Tl1 Ba4 161.63(5) 11_666 3_544
Tl1 Tl1 Ba4 81.95(2) 11_665 3_544
Ba4 Tl1 Ba4 90.33(3) 3_545 3_544
Tl1 Tl1 Ba4 79.90(5) 9_655 .
Hg3 Tl1 Ba4 169.46(4) . .
Hg2 Tl1 Ba4 63.22(3) . .
Tl1 Tl1 Ba4 111.50(3) 3_544 .
Tl1 Tl1 Ba4 111.50(3) 3_545 .
Tl1 Tl1 Ba4 58.31(3) 11_666 .
Tl1 Tl1 Ba4 58.31(3) 11_665 .
Ba4 Tl1 Ba4 109.78(2) 3_545 .
Ba4 Tl1 Ba4 109.78(2) 3_544 .
Hg2 Hg2 Hg3 117.67(3) 9_665 11_666
Hg2 Hg2 Hg3 117.67(3) 9_665 11_665
Hg3 Hg2 Hg3 124.67(7) 11_666 11_665
Hg2 Hg2 Tl1 109.73(3) 9_665 .
Hg3 Hg2 Tl1 80.98(2) 11_666 .
Hg3 Hg2 Tl1 80.98(2) 11_665 .
Hg2 Hg2 Tl1 109.73(3) 9_665 15_665
Hg3 Hg2 Tl1 80.98(2) 11_666 15_665
Hg3 Hg2 Tl1 80.98(2) 11_665 15_665
Tl1 Hg2 Tl1 140.55(6) . 15_665
Hg2 Hg2 Ba4 67.28(2) 9_665 3_544
Hg3 Hg2 Ba4 142.57(2) 11_666 3_544
Hg3 Hg2 Ba4 64.18(2) 11_665 3_544
Tl1 Hg2 Ba4 63.80(3) . 3_544
Tl1 Hg2 Ba4 134.60(2) 15_665 3_544
Hg2 Hg2 Ba4 67.28(2) 9_665 11_676
Hg3 Hg2 Ba4 64.18(2) 11_666 11_676
Hg3 Hg2 Ba4 142.57(2) 11_665 11_676
Tl1 Hg2 Ba4 134.60(2) . 11_676
Tl1 Hg2 Ba4 63.80(3) 15_665 11_676
Ba4 Hg2 Ba4 134.57(4) 3_544 11_676
Hg2 Hg2 Ba4 67.28(2) 9_665 3_545
Hg3 Hg2 Ba4 64.18(2) 11_666 3_545
Hg3 Hg2 Ba4 142.57(2) 11_665 3_545
Tl1 Hg2 Ba4 63.80(3) . 3_545
Tl1 Hg2 Ba4 134.60(2) 15_665 3_545
Ba4 Hg2 Ba4 87.92(4) 3_544 3_545
Ba4 Hg2 Ba4 74.82(5) 11_676 3_545
Hg2 Hg2 Ba4 67.28(2) 9_665 11_675
Hg3 Hg2 Ba4 142.57(2) 11_666 11_675
Hg3 Hg2 Ba4 64.18(2) 11_665 11_675
Tl1 Hg2 Ba4 134.60(2) . 11_675
Tl1 Hg2 Ba4 63.80(3) 15_665 11_675
Ba4 Hg2 Ba4 74.82(5) 3_544 11_675
Ba4 Hg2 Ba4 87.92(4) 11_676 11_675
Ba4 Hg2 Ba4 134.57(4) 3_545 11_675
Hg2 Hg2 Ba4 180.0 9_665 .
Hg3 Hg2 Ba4 62.33(3) 11_666 .
Hg3 Hg2 Ba4 62.33(3) 11_665 .
Tl1 Hg2 Ba4 70.27(3) . .
Tl1 Hg2 Ba4 70.27(3) 15_665 .
Ba4 Hg2 Ba4 112.72(2) 3_544 .
Ba4 Hg2 Ba4 112.72(2) 11_676 .
Ba4 Hg2 Ba4 112.72(2) 3_545 .
Ba4 Hg2 Ba4 112.72(2) 11_675 .
Hg2 Hg3 Hg2 124.67(7) 3_544 3_545
Hg2 Hg3 Tl1 105.828(16) 3_544 7
Hg2 Hg3 Tl1 105.828(16) 3_545 7
Hg2 Hg3 Tl1 105.828(16) 3_544 .
Hg2 Hg3 Tl1 105.828(16) 3_545 .
Tl1 Hg3 Tl1 108.05(5) 7 .
Hg2 Hg3 Ba4 164.08(5) 3_544 3_545
Hg2 Hg3 Ba4 71.25(4) 3_545 3_545
Tl1 Hg3 Ba4 66.11(2) 7 3_545
Tl1 Hg3 Ba4 66.11(2) . 3_545
Hg2 Hg3 Ba4 71.25(4) 3_544 3_544
Hg2 Hg3 Ba4 164.08(5) 3_545 3_544
Tl1 Hg3 Ba4 66.11(2) 7 3_544
Tl1 Hg3 Ba4 66.11(2) . 3_544
Ba4 Hg3 Ba4 92.84(5) 3_545 3_544
Hg2 Hg3 Ba4 68.85(3) 3_544 1_455
Hg2 Hg3 Ba4 68.85(3) 3_545 1_455
Tl1 Hg3 Ba4 86.97(3) 7 1_455
Tl1 Hg3 Ba4 164.98(5) . 1_455
Ba4 Hg3 Ba4 122.39(3) 3_545 1_455
Ba4 Hg3 Ba4 122.39(3) 3_544 1_455
Hg2 Hg3 Ba4 68.85(3) 3_544 9_655
Hg2 Hg3 Ba4 68.85(3) 3_545 9_655
Tl1 Hg3 Ba4 164.98(5) 7 9_655
Tl1 Hg3 Ba4 86.97(3) . 9_655
Ba4 Hg3 Ba4 122.39(3) 3_545 9_655
Ba4 Hg3 Ba4 122.39(3) 3_544 9_655
Ba4 Hg3 Ba4 78.01(6) 1_455 9_655
Hg3 Ba4 Hg3 92.84(5) 11_666 11_665
Hg3 Ba4 Hg3 115.714(17) 11_666 9_655
Hg3 Ba4 Hg3 115.714(17) 11_665 9_655
Hg3 Ba4 Hg3 115.714(17) 11_666 1_655
Hg3 Ba4 Hg3 115.714(17) 11_665 1_655
Hg3 Ba4 Hg3 101.99(6) 9_655 1_655
Hg3 Ba4 Tl1 112.93(4) 11_666 11_665
Hg3 Ba4 Tl1 50.37(2) 11_665 11_665
Hg3 Ba4 Tl1 65.40(2) 9_655 11_665
Hg3 Ba4 Tl1 130.02(3) 1_655 11_665
Hg3 Ba4 Tl1 50.37(2) 11_666 13_666
Hg3 Ba4 Tl1 112.93(4) 11_665 13_666
Hg3 Ba4 Tl1 130.02(3) 9_655 13_666
Hg3 Ba4 Tl1 65.40(2) 1_655 13_666
Tl1 Ba4 Tl1 159.25(7) 11_665 13_666
Hg3 Ba4 Tl1 50.37(2) 11_666 11_666
Hg3 Ba4 Tl1 112.93(4) 11_665 11_666
Hg3 Ba4 Tl1 65.40(2) 9_655 11_666
Hg3 Ba4 Tl1 130.02(3) 1_655 11_666
Tl1 Ba4 Tl1 90.33(3) 11_665 11_666
Tl1 Ba4 Tl1 85.94(3) 13_666 11_666
Hg3 Ba4 Tl1 112.93(4) 11_666 13_665
Hg3 Ba4 Tl1 50.37(2) 11_665 13_665
Hg3 Ba4 Tl1 130.02(3) 9_655 13_665
Hg3 Ba4 Tl1 65.40(2) 1_655 13_665
Tl1 Ba4 Tl1 85.94(3) 11_665 13_665
Tl1 Ba4 Tl1 90.33(3) 13_666 13_665
Tl1 Ba4 Tl1 159.25(7) 11_666 13_665
Hg3 Ba4 Hg2 157.17(2) 11_666 11_665
Hg3 Ba4 Hg2 85.179(19) 11_665 11_665
Hg3 Ba4 Hg2 46.97(2) 9_655 11_665
Hg3 Ba4 Hg2 85.28(4) 1_655 11_665
Tl1 Ba4 Hg2 49.75(2) 11_665 11_665
Tl1 Ba4 Hg2 149.87(5) 13_666 11_665
Tl1 Ba4 Hg2 109.78(3) 11_666 11_665
Tl1 Ba4 Hg2 83.13(3) 13_665 11_665
Hg3 Ba4 Hg2 85.179(19) 11_666 3_645
Hg3 Ba4 Hg2 157.17(2) 11_665 3_645
Hg3 Ba4 Hg2 85.28(4) 9_655 3_645
Hg3 Ba4 Hg2 46.97(2) 1_655 3_645
Tl1 Ba4 Hg2 149.87(5) 11_665 3_645
Tl1 Ba4 Hg2 49.75(2) 13_666 3_645
Tl1 Ba4 Hg2 83.13(3) 11_666 3_645
Tl1 Ba4 Hg2 109.78(3) 13_665 3_645
Hg2 Ba4 Hg2 105.18(5) 11_665 3_645
Hg3 Ba4 Hg2 85.179(19) 11_666 11_666
Hg3 Ba4 Hg2 157.17(2) 11_665 11_666
Hg3 Ba4 Hg2 46.97(2) 9_655 11_666
Hg3 Ba4 Hg2 85.28(4) 1_655 11_666
Tl1 Ba4 Hg2 109.78(3) 11_665 11_666
Tl1 Ba4 Hg2 83.13(3) 13_666 11_666
Tl1 Ba4 Hg2 49.75(2) 11_666 11_666
Tl1 Ba4 Hg2 149.87(5) 13_665 11_666
Hg2 Ba4 Hg2 87.92(4) 11_665 11_666
Hg2 Ba4 Hg2 45.43(4) 3_645 11_666
Hg3 Ba4 Hg2 157.17(2) 11_666 3_644
Hg3 Ba4 Hg2 85.179(19) 11_665 3_644
Hg3 Ba4 Hg2 85.28(4) 9_655 3_644
Hg3 Ba4 Hg2 46.97(2) 1_655 3_644
Tl1 Ba4 Hg2 83.13(3) 11_665 3_644
Tl1 Ba4 Hg2 109.78(3) 13_666 3_644
Tl1 Ba4 Hg2 149.87(5) 11_666 3_644
Tl1 Ba4 Hg2 49.75(2) 13_665 3_644
Hg2 Ba4 Hg2 45.43(4) 11_665 3_644
Hg2 Ba4 Hg2 87.92(4) 3_645 3_644
Hg2 Ba4 Hg2 105.18(5) 11_666 3_644

loop_
_geom_bond_atom_site_label_1
_geom_bond_atom_site_label_2
_geom_bond_distance
_geom_bond_site_symmetry_2
Tl1 Tl1 3.0429(19) 9_655
Tl1 Hg3 3.0637(15) .
Tl1 Hg2 3.0942(12) .
Tl1 Tl1 3.3591(10) 3_544
Tl1 Tl1 3.3591(10) 3_545
Tl1 Tl1 3.3591(10) 11_666
Tl1 Tl1 3.3591(10) 11_665
Tl1 Ba4 3.6374(9) 3_545
Tl1 Ba4 3.6374(9) 3_544
Tl1 Ba4 4.0144(18) .
Hg2 Hg2 2.870(3) 9_665
Hg2 Hg3 2.9125(10) 11_666
Hg2 Hg3 2.9125(10) 11_665
Hg2 Tl1 3.0942(12) 15_665
Hg2 Ba4 3.7160(13) 3_544
Hg2 Ba4 3.7160(13) 11_676
Hg2 Ba4 3.7160(13) 3_545
Hg2 Ba4 3.7160(13) 11_675
Hg2 Ba4 3.807(2) .
Hg3 Hg2 2.9125(10) 3_544
Hg3 Hg2 2.9125(10) 3_545
Hg3 Tl1 3.0637(15) 7
Hg3 Ba4 3.5609(16) 3_545
Hg3 Ba4 3.5609(16) 3_544
Hg3 Ba4 3.5868(16) 1_455
Hg3 Ba4 3.5868(16) 9_655
Ba4 Hg3 3.5609(16) 11_666
Ba4 Hg3 3.5609(16) 11_665
Ba4 Hg3 3.5868(16) 9_655
Ba4 Hg3 3.5868(16) 1_655
Ba4 Tl1 3.6374(9) 11_665
Ba4 Tl1 3.6374(9) 13_666
Ba4 Tl1 3.6374(9) 11_666
Ba4 Tl1 3.6374(9) 13_665
Ba4 Hg2 3.7160(13) 11_665
Ba4 Hg2 3.7160(13) 3_645
Ba4 Hg2 3.7160(13) 11_666
Ba4 Hg2 3.7160(13) 3_644
